data_7116784
loop_
_publ_author_name
'Michael R. Chapman'
'Christopher M. Pask'
'Alireza Ariafard'
'Charlotte E. Willans'

_publ_section_title
;
 sigma-Alkenyl endo-palladacycle formation via regiospecific
 functionalisation of an unreactive NHC-tethered C(sp2)-H bond
;
_journal_name_full Chem.Commun.
_journal_page_first 5513
_journal_paper_doi 10.1039/C4cc10163D
_journal_volume 51
_journal_year 2015
_chemical_formula_moiety 'C14 H15 N4 O Pd, 2(F3 P0.5)'
_chemical_formula_sum 'C14 H15 F6 N4 O P Pd'
_chemical_formula_weight 506.67
_chemical_name_systematic 3.PF6
_space_group_crystal_system monoclinic
_space_group_IT_number 11
_space_group_name_Hall '-P 2yb'
_space_group_name_H-M_alt 'P 1 21/m 1'
_symmetry_space_group_name_Hall '-P 2yb'
_symmetry_space_group_name_H-M 'P 1 21/m 1'
_atom_sites_solution_hydrogens geom
_atom_sites_solution_primary direct
_atom_sites_solution_secondary difmap
_audit_creation_date 2014-10-29
_audit_creation_method
;
Olex2 1.2
(compiled 2014.09.19 svn.r3010 for OlexSys, GUI svn.r4874)
;
_audit_update_record
;
2014-10-30 deposited with the CCDC.
2015-01-22 downloaded from the CCDC.
;
_cell_angle_alpha 90.00
_cell_angle_beta 91.882(17)
_cell_angle_gamma 90.00
_cell_formula_units_Z 4
_cell_length_a 12.097(3)
_cell_length_b 6.8619(13)
_cell_length_c 21.461(3)
_cell_measurement_reflns_used 1380
_cell_measurement_temperature 100.2(7)
_cell_measurement_theta_max 71.0660
_cell_measurement_theta_min 3.6460
_cell_volume 1780.5(6)
_computing_cell_refinement
;
CrysAlisPro, Agilent Technologies,
Version 1.171.36.28e (release 10-06-2013 CrysAlis171 .NET)
(compiled Jun 10 2013,11:58:50)
;
_computing_data_collection
;
CrysAlisPro, Agilent Technologies,
Version 1.171.36.28e (release 10-06-2013 CrysAlis171 .NET)
(compiled Jun 10 2013,11:58:50)
;
_computing_data_reduction
;
CrysAlisPro, Agilent Technologies,
Version 1.171.36.28e (release 10-06-2013 CrysAlis171 .NET)
(compiled Jun 10 2013,11:58:50)
;
_computing_molecular_graphics 'Olex2 (Dolomanov et al., 2009)'
_computing_publication_material 'Olex2 (Dolomanov et al., 2009)'
_computing_structure_refinement 'ShelXL (Sheldrick, 2008)'
_computing_structure_solution 'ShelXS (Sheldrick, 2008)'
_diffrn_ambient_temperature 100.2(7)
_diffrn_detector_area_resol_mean 5.3095
_diffrn_measured_fraction_theta_full 0.977
_diffrn_measured_fraction_theta_max 0.977
_diffrn_measurement_details
;
  1 omega  -47.00   32.00   1.0000   15.0000
omega____ theta____ kappa____ phi______ frames
    -      -38.5000   37.0000  -60.0000 79

  2 omega  -25.00   29.00   1.0000   15.0000
omega____ theta____ kappa____ phi______ frames
    -      -38.5000   37.0000   60.0000 54

  3 omega  -50.00  -13.00   1.0000   15.0000
omega____ theta____ kappa____ phi______ frames
    -      -38.5000  -64.0000  -56.4656 37

  4 omega   10.00   66.00   1.0000   15.0000
omega____ theta____ kappa____ phi______ frames
    -       42.2089  -57.0000  -90.0000 56

  5 omega   31.00   68.00   1.0000   15.0000
omega____ theta____ kappa____ phi______ frames
    -       42.2089  -65.0000  129.8815 37

  6 omega   17.00   67.00   1.0000   15.0000
omega____ theta____ kappa____ phi______ frames
    -       42.2089  -57.0000 -180.0000 50

  7 omega   58.00  115.00   1.0000   90.0000
omega____ theta____ kappa____ phi______ frames
    -      104.6492  -65.0000 -150.6782 57

  8 omega   68.00   96.00   1.0000   90.0000
omega____ theta____ kappa____ phi______ frames
    -      104.6492  -64.0000  -66.5924 28

  9 omega   63.00  126.00   1.0000   90.0000
omega____ theta____ kappa____ phi______ frames
    -      104.6492  -65.0000 -114.6840 63

 10 omega   35.00   75.00   1.0000   90.0000
omega____ theta____ kappa____ phi______ frames
    -      104.6492  -30.0000 -180.0000 40

 11 omega   59.00  104.00   1.0000   90.0000
omega____ theta____ kappa____ phi______ frames
    -      104.6492  -65.0000  123.0670 45

 12 omega   30.00  103.00   1.0000   90.0000
omega____ theta____ kappa____ phi______ frames
    -      104.6492  -15.0000 -150.0000 73

 13 omega   85.00  174.00   1.0000   90.0000
omega____ theta____ kappa____ phi______ frames
    -      104.6492   45.0000    0.0000 89

 14 omega   68.00   93.00   1.0000   90.0000
omega____ theta____ kappa____ phi______ frames
    -      104.6492  -64.0000  -80.7060 25

 15 omega   37.00  105.00   1.0000   90.0000
omega____ theta____ kappa____ phi______ frames
    -      104.6492  -65.0000  160.9911 68
;
_diffrn_measurement_device_type 'SuperNova, Dual, Cu at zero, Atlas'
_diffrn_measurement_method '\w scans'
_diffrn_orient_matrix_UB_11 -0.0027004000
_diffrn_orient_matrix_UB_12 -0.0143508000
_diffrn_orient_matrix_UB_13 -0.0717377000
_diffrn_orient_matrix_UB_21 -0.0025304000
_diffrn_orient_matrix_UB_22 0.2234813000
_diffrn_orient_matrix_UB_23 -0.0044898000
_diffrn_orient_matrix_UB_31 0.1274014000
_diffrn_orient_matrix_UB_32 0.0047061000
_diffrn_orient_matrix_UB_33 0.0007894000
_diffrn_radiation_monochromator mirror
_diffrn_radiation_type CuK\a
_diffrn_radiation_wavelength 1.54184
_diffrn_reflns_av_R_equivalents 0.0685
_diffrn_reflns_av_unetI/netI 0.0681
_diffrn_reflns_limit_h_max 12
_diffrn_reflns_limit_h_min -9
_diffrn_reflns_limit_k_max 5
_diffrn_reflns_limit_k_min -7
_diffrn_reflns_limit_l_max 22
_diffrn_reflns_limit_l_min -21
_diffrn_reflns_number 6445
_diffrn_reflns_theta_full 55.10
_diffrn_reflns_theta_max 55.10
_diffrn_reflns_theta_min 3.66
_diffrn_source 'SuperNova (Cu) X-ray Source'
_exptl_absorpt_coefficient_mu 9.960
_exptl_absorpt_correction_T_max 0.752
_exptl_absorpt_correction_T_min 0.431
_exptl_absorpt_correction_type analytical
_exptl_absorpt_process_details
;
CrysAlisPro, Agilent Technologies,
Version 1.171.36.28e (release 10-06-2013 CrysAlis171 .NET)
(compiled Jun 10 2013,11:58:50)
Analytical numeric absorption correction using a multifaceted crystal
model based on expressions derived by R.C. Clark & J.S. Reid.
(Clark, R. C. & Reid, J. S. (1995). Acta Cryst. A51, 887-897)
;
_exptl_crystal_colour colourless
_exptl_crystal_colour_primary colourless
_exptl_crystal_density_diffrn 1.890
_exptl_crystal_density_method 'not measured'
_exptl_crystal_description irregular
_exptl_crystal_F_000 1000
_exptl_crystal_size_max 0.11
_exptl_crystal_size_mid 0.06
_exptl_crystal_size_min 0.03
_refine_diff_density_max 1.594
_refine_diff_density_min -1.202
_refine_diff_density_rms 0.186
_refine_ls_extinction_method none
_refine_ls_goodness_of_fit_ref 1.073
_refine_ls_hydrogen_treatment constr
_refine_ls_matrix_type full
_refine_ls_number_parameters 327
_refine_ls_number_reflns 2419
_refine_ls_number_restraints 712
_refine_ls_restrained_S_all 0.954
_refine_ls_R_factor_all 0.1697
_refine_ls_R_factor_gt 0.1449
_refine_ls_shift/su_max 0.000
_refine_ls_shift/su_mean 0.000
_refine_ls_structure_factor_coef Fsqd
_refine_ls_weighting_details 'calc w=1/[\s^2^(Fo^2^)+(0.1333P)^2^+61.8453P] where P=(Fo^2^+2Fc^2^)/3'
_refine_ls_weighting_scheme calc
_refine_ls_wR_factor_gt 0.3606
_refine_ls_wR_factor_ref 0.3755
_reflns_number_gt 1747
_reflns_number_total 2419
_reflns_threshold_expression >2sigma(I)
_cod_data_source_file c4cc10163d2.cif
_cod_data_source_block mrc090b
_cod_original_cell_volume 1780.4(6)
_cod_database_code 7116784
_chemical_oxdiff_formula 'C56 H60 F24 N16 O4 P4 Pd4'
_reflns_odcompleteness_completeness 98.02
_reflns_odcompleteness_iscentric 1
_reflns_odcompleteness_theta 50.38
_olex2_refinement_description
;
1. Fixed Uiso
 At 1.2 times of:
  All C(H) groups, All C(H,H) groups
 At 1.5 times of:
  All C(H,H,H) groups
2. Rigid bond restraints
 All non-hydrogen atoms
 with sigma for 1-2 distances of 0.01 and sigma for 1-3 distances of 0.01
3. Uiso/Uaniso restraints and constraints
All non-hydrogen atoms have similar U: within 1.7A with sigma of 0.04 and sigma
for terminal atoms of 0.08
All non-hydrogen atoms restrained to be isotropic: with sigma of 0.1 and sigma
for terminal atoms of 0.2
Uanis(N3) = Uanis(N7)
4. Others
 Fixed Sof: H3A(0.5) H3B(0.5) H12B(0.5) H12C(0.5) H14B(0.5) H14C(0.5) C15(0.5)
 H15(0.5) C16(0.5) H16(0.5) C26(0.5) H26A(0.5) H26B(0.5) H26C(0.5) H28B(0.5)
 H28C(0.5) F5(0.75) F6(0.75) F7(0.75) F8(0.75) C17(0.5) H17A(0.5) H17B(0.5)
5.a Secondary CH2 refined with riding coordinates:
 C3(H3A,H3B), C17(H17A,H17B)
5.b Me refined with riding coordinates:
 C12(H12A,H12B,H12C), C14(H14A,H14B,H14C), C26(H26A,H26B,H26C), C28(H28A,H28B,
 H28C)
5.c Aromatic/amide H refined with riding coordinates:
 C1(H1), C2(H2), C5(H5), C6(H6), C8(H8), C10(H10), C11(H11), C15(H15),
 C16(H16), C19(H19), C20(H20), C22(H22), C24(H24), C25(H25)
;
_olex2_submission_special_instructions 'No special instructions were received'

loop_
_space_group_symop_id
_space_group_symop_operation_xyz
1 'x, y, z'
2 '-x, y+1/2, -z'
3 '-x, -y, -z'
4 'x, -y-1/2, z'

loop_
_atom_site_label
_atom_site_type_symbol
_atom_site_fract_x
_atom_site_fract_y
_atom_site_fract_z
_atom_site_U_iso_or_equiv
_atom_site_adp_type
_atom_site_occupancy
_atom_site_calc_flag
_atom_site_disorder_assembly
_atom_site_disorder_group
_atom_site_site_symmetry_order
_atom_site_refinement_flags_posn
_atom_site_refinement_flags_adp
_atom_site_refinement_flags_occupancy
Pd1 Pd 0.9097(3) 0.2500 0.05401(11) 0.0892(10) Uani 1 d . . 2 S TU P
O1 O 1.360(2) 0.2500 -0.0790(11) 0.118(7) Uani 1 d . . 2 S TU P
N1 N 0.780(2) 0.2500 -0.0688(12) 0.092(6) Uani 1 d . . 2 S TU P
C1 C 0.746(4) 0.2500 0.0660(18) 0.118(10) Uani 1 d . . 2 S TU P
H1 H 0.7253 0.2500 0.1083 0.141 Uiso 1 calc . . 2 RS T P
N2 N 0.954(2) 0.2500 -0.0705(10) 0.064(4) Uani 1 d . . 2 S TU P
C2 C 0.667(4) 0.2500 0.0267(19) 0.120(9) Uani 1 d . . 2 S TU P
H2 H 0.5948 0.2500 0.0432 0.144 Uiso 1 calc . . 2 RS T P
N3 N 1.068(2) 0.2500 0.0158(10) 0.072(3) Uani 1 d . . 2 S TU P
C3 C 0.671(3) 0.2500 -0.0453(17) 0.114(8) Uani 1 d . . 2 S TU P
H3A H 0.6317 0.1336 -0.0615 0.137 Uiso 0.50 calc . . 1 R . .
H3B H 0.6317 0.3664 -0.0615 0.137 Uiso 0.50 calc . . 1 R . .
N4 N 0.962(3) 0.2500 0.1444(12) 0.095(6) Uani 1 d . . 2 S TU P
C4 C 0.877(3) 0.2500 -0.0295(14) 0.076(5) Uani 1 d . . 2 S TU P
C5 C 0.799(3) 0.2500 -0.1326(16) 0.100(7) Uani 1 d . . 2 S TU P
H5 H 0.7479 0.2500 -0.1670 0.120 Uiso 1 calc . . 2 RS T P
C6 C 0.912(3) 0.2500 -0.1321(14) 0.079(6) Uani 1 d . . 2 S TU P
H6 H 0.9555 0.2500 -0.1681 0.094 Uiso 1 calc . . 2 RS T P
C7 C 1.066(3) 0.2500 -0.0453(13) 0.070(4) Uani 1 d . . 2 S TU P
C8 C 1.156(3) 0.2500 -0.0824(15) 0.091(7) Uani 1 d . . 2 S TU P
H8 H 1.1484 0.2500 -0.1266 0.109 Uiso 1 calc . . 2 RS T P
C9 C 1.255(3) 0.2500 -0.0536(16) 0.102(7) Uani 1 d . . 2 S TU P
C10 C 1.266(3) 0.2500 0.0108(16) 0.101(7) Uani 1 d . . 2 S TU P
H10 H 1.3363 0.2500 0.0320 0.121 Uiso 1 calc . . 2 RS T P
C11 C 1.166(3) 0.2500 0.0432(14) 0.077(5) Uani 1 d . . 2 S TU P
H11 H 1.1703 0.2500 0.0874 0.092 Uiso 1 calc . . 2 RS T P
C12 C 1.358(3) 0.2500 -0.1448(16) 0.136(15) Uani 1 d . . 2 S TU P
H12A H 1.4339 0.2500 -0.1594 0.205 Uiso 1 calc A -1 2 RS T P
H12B H 1.3193 0.3666 -0.1604 0.205 Uiso 0.50 calc A -1 1 R . .
H12C H 1.3193 0.1334 -0.1604 0.205 Uiso 0.50 calc A -1 1 R . .
C13 C 0.997(3) 0.2500 0.1938(15) 0.082(7) Uani 1 d . . 2 S TU P
C14 C 1.062(3) 0.2500 0.2588(14) 0.097(10) Uani 1 d . . 2 S TU P
H14A H 1.1416 0.2500 0.2521 0.146 Uiso 1 calc B -1 2 RS T P
H14B H 1.0421 0.1334 0.2823 0.146 Uiso 0.50 calc B -1 1 R . .
H14C H 1.0421 0.3666 0.2823 0.146 Uiso 0.50 calc B -1 1 R . .
Pd2 Pd 0.6350(3) 0.2500 0.48013(12) 0.1080(12) Uani 1 d . . 2 S TU P
O2 O 0.122(3) 0.2500 0.4812(15) 0.182(12) Uani 1 d . . 2 S TU P
N5 N 0.640(2) 0.2500 0.6198(12) 0.089(6) Uani 1 d . . 2 S TU P
N6 N 0.481(2) 0.2500 0.5736(12) 0.095(6) Uani 1 d . . 2 S TU P
N7 N 0.464(2) 0.2500 0.4680(10) 0.072(3) Uani 1 d C . 2 S TU P
N8 N 0.669(3) 0.2500 0.3841(14) 0.136(11) Uani 1 d C . 2 S TU P
C15 C 0.791(4) 0.325(6) 0.513(2) 0.085(9) Uani 0.50 d C -1 1 . U .
H15 H 0.8431 0.3706 0.4845 0.102 Uiso 0.50 calc C -1 1 R . .
C16 C 0.822(4) 0.312(5) 0.572(2) 0.086(9) Uani 0.50 d C -1 1 . U .
H16 H 0.9005 0.3095 0.5784 0.103 Uiso 0.50 calc C -1 1 R . .
C18 C 0.593(3) 0.2500 0.5626(13) 0.069(5) Uani 1 d C . 2 S TU P
C19 C 0.558(3) 0.2500 0.6659(16) 0.098(8) Uani 1 d C . 2 S TU P
H19 H 0.5714 0.2500 0.7098 0.118 Uiso 1 calc . . 2 RS T P
C20 C 0.458(3) 0.2500 0.6364(14) 0.097(8) Uani 1 d C . 2 S TU P
H20 H 0.3879 0.2500 0.6546 0.116 Uiso 1 calc . . 2 RS T P
C21 C 0.410(3) 0.2500 0.5221(15) 0.097(7) Uani 1 d C . 2 S TU P
C22 C 0.292(3) 0.2500 0.5257(19) 0.128(9) Uani 1 d . . 2 S TU P
H22 H 0.2573 0.2500 0.5648 0.154 Uiso 1 calc C . 2 RS T P
C23 C 0.232(4) 0.2500 0.473(2) 0.151(10) Uani 1 d C . 2 S TU P
C24 C 0.277(4) 0.2500 0.4168(19) 0.132(9) Uani 1 d . . 2 S TU P
H24 H 0.2307 0.2500 0.3800 0.159 Uiso 1 calc C . 2 RS T P
C25 C 0.388(3) 0.2500 0.4130(16) 0.100(7) Uani 1 d C . 2 S TU P
H25 H 0.4186 0.2500 0.3728 0.120 Uiso 1 calc . . 2 RS T P
C26 C 0.041(5) 0.333(14) 0.427(3) 0.18(3) Uani 0.50 d D -1 1 . U .
H26A H 0.0585 0.4702 0.4187 0.272 Uiso 0.50 calc D -1 1 R . .
H26B H -0.0358 0.3222 0.4393 0.272 Uiso 0.50 calc D -1 1 R . .
H26C H 0.0507 0.2574 0.3884 0.272 Uiso 0.50 calc D -1 1 R . .
C27 C 0.688(3) 0.2500 0.3352(16) 0.113(11) Uani 1 d . . 2 S TU P
C28 C 0.711(3) 0.2500 0.2680(15) 0.128(14) Uani 1 d C . 2 S TU P
H28A H 0.6412 0.2500 0.2436 0.192 Uiso 1 calc . . 2 RS T P
H28B H 0.7538 0.1334 0.2579 0.192 Uiso 0.50 calc . . 1 R . .
H28C H 0.7538 0.3666 0.2579 0.192 Uiso 0.50 calc . . 1 R . .
F1 F 0.7564(18) 0.7500 0.2892(12) 0.149(8) Uani 1 d . . 2 S TU P
P1 P 0.8887(9) 0.7500 0.2916(5) 0.137(4) Uani 1 d . . 2 S TU P
F2 F 0.8850(12) 0.906(3) 0.2368(6) 0.145(6) Uani 1 d . . 1 . U .
F3 F 1.0164(19) 0.7500 0.2938(11) 0.152(8) Uani 1 d . . 2 S TU P
F4 F 0.8880(14) 0.588(4) 0.3425(7) 0.165(7) Uani 1 d . . 1 . U .
P2 P 0.3781(12) 0.2500 0.2124(5) 0.131(4) Uani 1 d . . 2 S TU P
F5 F 0.311(2) 0.101(4) 0.2553(13) 0.170(8) Uani 0.75 d . . 1 . U .
F6 F 0.460(2) 0.368(4) 0.2513(15) 0.193(9) Uani 0.75 d . . 1 . U .
F7 F 0.424(3) 0.388(6) 0.1693(15) 0.218(12) Uani 0.75 d . . 1 . U .
F8 F 0.286(2) 0.352(4) 0.1772(12) 0.174(9) Uani 0.75 d . . 1 . U .
C17 C 0.760(3) 0.300(7) 0.6328(18) 0.087(10) Uani 0.50 d C -1 1 . U .
H17A H 0.7944 0.1998 0.6603 0.104 Uiso 0.50 calc C -1 1 R . .
H17B H 0.7652 0.4271 0.6548 0.104 Uiso 0.50 calc C -1 1 R . .

loop_
_atom_site_aniso_label
_atom_site_aniso_U_11
_atom_site_aniso_U_22
_atom_site_aniso_U_33
_atom_site_aniso_U_23
_atom_site_aniso_U_13
_atom_site_aniso_U_12
Pd1 0.132(2) 0.0660(15) 0.0705(15) 0.000 0.0110(13) 0.000
O1 0.118(10) 0.16(2) 0.075(10) 0.000 0.001(10) 0.000
N1 0.113(9) 0.081(15) 0.082(8) 0.000 0.006(6) 0.000
C1 0.131(8) 0.14(3) 0.083(13) 0.000 0.022(8) 0.000
N2 0.112(8) 0.012(8) 0.069(6) 0.000 0.001(6) 0.000
C2 0.127(9) 0.14(2) 0.098(14) 0.000 0.018(11) 0.000
N3 0.114(5) 0.035(7) 0.068(5) 0.000 -0.001(4) 0.000
C3 0.114(10) 0.13(2) 0.097(13) 0.000 0.007(11) 0.000
N4 0.148(16) 0.065(15) 0.072(6) 0.000 0.009(7) 0.000
C4 0.111(8) 0.042(13) 0.075(6) 0.000 0.008(6) 0.000
C5 0.115(12) 0.11(2) 0.079(8) 0.000 -0.004(8) 0.000
C6 0.114(12) 0.051(14) 0.070(8) 0.000 0.002(7) 0.000
C7 0.112(8) 0.029(11) 0.068(8) 0.000 0.000(6) 0.000
C8 0.115(9) 0.085(18) 0.073(11) 0.000 0.005(8) 0.000
C9 0.114(9) 0.114(19) 0.078(10) 0.000 0.002(9) 0.000
C10 0.119(9) 0.11(2) 0.078(10) 0.000 0.000(9) 0.000
C11 0.123(7) 0.043(13) 0.064(10) 0.000 -0.005(7) 0.000
C12 0.13(3) 0.21(4) 0.073(12) 0.000 0.001(14) 0.000
C13 0.13(2) 0.047(15) 0.072(10) 0.000 0.013(12) 0.000
C14 0.17(3) 0.032(15) 0.086(16) 0.000 -0.010(16) 0.000
Pd2 0.107(2) 0.144(3) 0.0739(17) 0.000 0.0152(14) 0.000
O2 0.114(11) 0.31(3) 0.119(18) 0.000 -0.020(11) 0.000
N5 0.101(9) 0.090(15) 0.076(7) 0.000 0.002(7) 0.000
N6 0.098(8) 0.118(17) 0.067(7) 0.000 0.007(6) 0.000
N7 0.114(5) 0.035(7) 0.068(5) 0.000 -0.001(4) 0.000
N8 0.113(15) 0.22(3) 0.075(7) 0.000 0.010(9) 0.000
C15 0.106(10) 0.06(2) 0.090(12) 0.000(18) 0.015(9) -0.001(17)
C16 0.095(13) 0.07(2) 0.097(13) -0.008(17) 0.009(8) 0.012(16)
C18 0.093(8) 0.041(13) 0.071(6) 0.000 0.004(6) 0.000
C19 0.105(13) 0.12(2) 0.072(8) 0.000 0.001(8) 0.000
C20 0.102(11) 0.12(2) 0.065(8) 0.000 0.004(8) 0.000
C21 0.101(7) 0.120(19) 0.069(8) 0.000 0.002(6) 0.000
C22 0.102(8) 0.19(3) 0.090(13) 0.000 -0.001(8) 0.000
C23 0.113(11) 0.24(3) 0.100(13) 0.000 -0.012(9) 0.000
C24 0.128(11) 0.18(3) 0.090(12) 0.000 -0.019(11) 0.000
C25 0.131(10) 0.10(2) 0.071(9) 0.000 -0.009(9) 0.000
C26 0.13(2) 0.26(6) 0.15(4) 0.01(4) -0.03(3) 0.02(4)
C27 0.081(19) 0.19(3) 0.068(9) 0.000 -0.004(14) 0.000
C28 0.09(2) 0.22(4) 0.069(11) 0.000 -0.003(17) 0.000
F1 0.096(7) 0.22(3) 0.135(17) 0.000 0.020(10) 0.000
P1 0.098(6) 0.240(14) 0.073(6) 0.000 0.019(5) 0.000
F2 0.121(10) 0.238(18) 0.078(8) 0.008(8) 0.010(7) -0.002(10)
F3 0.099(7) 0.23(3) 0.122(16) 0.000 -0.004(10) 0.000
F4 0.147(12) 0.26(2) 0.089(9) 0.024(10) 0.019(8) 0.014(11)
P2 0.150(10) 0.167(11) 0.073(6) 0.000 -0.035(6) 0.000
F5 0.159(17) 0.167(18) 0.187(19) 0.046(13) 0.048(14) 0.052(11)
F6 0.194(18) 0.142(18) 0.236(18) -0.069(15) -0.078(14) 0.029(12)
F7 0.26(2) 0.22(3) 0.181(15) 0.007(19) 0.086(18) -0.04(2)
F8 0.201(15) 0.16(2) 0.155(17) 0.009(12) -0.058(13) 0.039(14)
C17 0.103(12) 0.07(3) 0.084(12) -0.015(17) -0.002(10) -0.005(17)

loop_
_atom_type_symbol
_atom_type_description
_atom_type_scat_dispersion_real
_atom_type_scat_dispersion_imag
_atom_type_scat_source
C C 0.0181 0.0091 'International Tables Vol C Tables 4.2.6.8 and 6.1.1.4'
H H 0.0000 0.0000 'International Tables Vol C Tables 4.2.6.8 and 6.1.1.4'
F F 0.0727 0.0534 'International Tables Vol C Tables 4.2.6.8 and 6.1.1.4'
N N 0.0311 0.0180 'International Tables Vol C Tables 4.2.6.8 and 6.1.1.4'
O O 0.0492 0.0322 'International Tables Vol C Tables 4.2.6.8 and 6.1.1.4'
P P 0.2955 0.4335 'International Tables Vol C Tables 4.2.6.8 and 6.1.1.4'
Pd Pd 0.1215 3.9337 'International Tables Vol C Tables 4.2.6.8 and 6.1.1.4'

loop_
_exptl_crystal_face_index_h
_exptl_crystal_face_index_k
_exptl_crystal_face_index_l
_exptl_crystal_face_perp_dist
_exptl_oxdiff_crystal_face_indexfrac_h
_exptl_oxdiff_crystal_face_indexfrac_k
_exptl_oxdiff_crystal_face_indexfrac_l
_exptl_oxdiff_crystal_face_x
_exptl_oxdiff_crystal_face_y
_exptl_oxdiff_crystal_face_z
7 -1 -6 0.0246 6.9854 -0.9943 -5.9530 0.4225 -0.2132 0.8806
-7 -1 -4 0.0315 -7.0290 -1.0030 -4.1515 0.3312 -0.1877 -0.9035
7 1 4 0.0315 7.0290 1.0030 4.1515 -0.3312 0.1877 0.9035
-1 2 12 0.0116 -0.9509 1.9964 12.0906 -0.8934 0.3943 -0.1022
-7 -2 3 0.0328 -7.0090 -2.0031 2.7982 -0.1531 -0.4425 -0.9002
7 2 -3 0.0328 7.0090 2.0031 -2.7982 0.1531 0.4425 0.9002
0 -4 6 0.0524 0.0034 -3.9977 5.7952 -0.3584 -0.9194 -0.0138
0 4 -6 0.0524 -0.0034 3.9977 -5.7952 0.3584 0.9194 0.0138
-7 1 6 0.0246 -6.9854 0.9943 5.9530 -0.4225 0.2132 -0.8806
-1 4 -7 0.0531 -1.0084 3.9973 -6.8096 0.4339 0.9264 -0.1150
1 -4 7 0.0531 1.0084 -3.9973 6.8096 -0.4339 -0.9264 0.1150
0 -2 -13 0.0197 -0.0541 -1.9969 -13.1049 0.9689 -0.3873 -0.0266

loop_
_geom_angle_atom_site_label_1
_geom_angle_atom_site_label_2
_geom_angle_atom_site_label_3
_geom_angle
_geom_angle_site_symmetry_1
_geom_angle_site_symmetry_3
C1 Pd1 N3 164.6(13) . .
C1 Pd1 N4 98.8(14) . .
N4 Pd1 N3 96.6(11) . .
C4 Pd1 C1 86.6(16) . .
C4 Pd1 N3 78.0(13) . .
C4 Pd1 N4 174.6(14) . .
C9 O1 C12 114(3) . .
C3 N1 C4 123(3) . .
C5 N1 C3 122(3) . .
C5 N1 C4 115(3) . .
Pd1 C1 H1 114.8 . .
C2 C1 Pd1 130(3) . .
C2 C1 H1 114.8 . .
C4 N2 C6 113(3) . .
C4 N2 C7 115(2) . .
C6 N2 C7 131(3) . .
C1 C2 H2 116.0 . .
C1 C2 C3 128(4) . .
C3 C2 H2 116.0 . .
C7 N3 Pd1 113(2) . .
C11 N3 Pd1 130(2) . .
C11 N3 C7 116(3) . .
N1 C3 C2 115(3) . .
N1 C3 H3A 108.6 . .
N1 C3 H3B 108.6 . .
C2 C3 H3A 108.6 . .
C2 C3 H3B 108.6 . .
H3A C3 H3B 107.5 . .
C13 N4 Pd1 176(3) . .
N1 C4 Pd1 137(2) . .
N2 C4 Pd1 122(3) . .
N2 C4 N1 101(3) . .
N1 C5 H5 129.4 . .
C6 C5 N1 101(3) . .
C6 C5 H5 129.4 . .
N2 C6 H6 125.1 . .
C5 C6 N2 110(3) . .
C5 C6 H6 125.1 . .
N3 C7 N2 112(3) . .
N3 C7 C8 126(3) . .
C8 C7 N2 122(3) . .
C7 C8 H8 121.6 . .
C9 C8 C7 117(3) . .
C9 C8 H8 121.6 . .
C8 C9 O1 129(3) . .
C8 C9 C10 121(4) . .
C10 C9 O1 109(3) . .
C9 C10 H10 122.1 . .
C9 C10 C11 116(4) . .
C11 C10 H10 122.1 . .
N3 C11 C10 124(3) . .
N3 C11 H11 118.1 . .
C10 C11 H11 118.1 . .
O1 C12 H12A 109.5 . .
O1 C12 H12B 109.5 . .
O1 C12 H12C 109.5 . .
H12A C12 H12B 109.5 . .
H12A C12 H12C 109.5 . .
H12B C12 H12C 109.5 . .
N4 C13 C14 173(4) . .
C13 C14 H14A 109.5 . .
C13 C14 H14B 109.5 . .
C13 C14 H14C 109.5 . .
H14A C14 H14B 109.5 . .
H14A C14 H14C 109.5 . .
H14B C14 H14C 109.5 . .
N7 Pd2 N8 95.9(11) . .
C15 Pd2 N7 160.2(12) 4_565 .
C15 Pd2 N7 160.2(12) . .
C15 Pd2 N8 97.6(15) 4_565 .
C15 Pd2 N8 97.6(15) . .
C15 Pd2 C15 29(2) . 4_565
C18 Pd2 N7 79.4(12) . .
C18 Pd2 N8 175.3(14) . .
C18 Pd2 C15 87.0(15) . 4_565
C18 Pd2 C15 87.0(15) . .
C23 O2 C26 119(4) . 4_565
C23 O2 C26 119(4) . .
C26 O2 C26 41(6) 4_565 .
C18 N5 C19 111(3) . .
C18 N5 C17 123(3) . .
C18 N5 C17 123(3) . 4_565
C19 N5 C17 124(3) . .
C19 N5 C17 124(3) . 4_565
C17 N5 C17 26(3) . 4_565
C18 N6 C20 113(3) . .
C18 N6 C21 117(3) . .
C21 N6 C20 130(3) . .
C21 N7 Pd2 114(2) . .
C21 N7 C25 112(3) . .
C25 N7 Pd2 134(2) . .
C27 N8 Pd2 179(3) . .
Pd2 C15 H15 118.3 . .
C16 C15 Pd2 123(3) . .
C16 C15 H15 118.3 . .
C15 C16 H16 113.2 . .
C15 C16 C17 134(4) . .
C17 C16 H16 113.2 . .
N5 C18 Pd2 139(3) . .
N5 C18 N6 103(2) . .
N6 C18 Pd2 118(2) . .
N5 C19 H19 126.2 . .
C20 C19 N5 108(3) . .
C20 C19 H19 126.2 . .
N6 C20 H20 127.6 . .
C19 C20 N6 105(3) . .
C19 C20 H20 127.6 . .
N6 C21 C22 124(3) . .
N7 C21 N6 112(3) . .
N7 C21 C22 124(3) . .
C21 C22 H22 121.0 . .
C23 C22 C21 118(4) . .
C23 C22 H22 121.0 . .
C22 C23 O2 113(4) . .
C24 C23 O2 124(4) . .
C24 C23 C22 123(5) . .
C23 C24 H24 120.3 . .
C23 C24 C25 119(4) . .
C25 C24 H24 120.3 . .
N7 C25 H25 118.4 . .
C24 C25 N7 123(3) . .
C24 C25 H25 118.4 . .
O2 C26 H26A 109.5 . .
O2 C26 H26B 109.5 . .
O2 C26 H26C 109.5 . .
H26A C26 H26B 109.5 . .
H26A C26 H26C 109.5 . .
H26B C26 H26C 109.5 . .
N8 C27 C28 179(4) . .
C27 C28 H28A 109.5 . .
C27 C28 H28B 109.5 . .
C27 C28 H28C 109.5 . .
H28A C28 H28B 109.5 . .
H28A C28 H28C 109.5 . .
H28B C28 H28C 109.5 . .
F2 P1 F1 88.4(10) 4_575 .
F2 P1 F1 88.4(10) . .
F2 P1 F2 84.6(15) 4_575 .
F3 P1 F1 179.9(15) . .
F3 P1 F2 91.6(10) . 4_575
F3 P1 F2 91.6(10) . .
F3 P1 F4 90.4(10) . 4_575
F3 P1 F4 90.4(10) . .
F4 P1 F1 89.7(10) . .
F4 P1 F1 89.7(10) 4_575 .
F4 P1 F2 176.4(12) . .
F4 P1 F2 92.3(10) 4_575 .
F4 P1 F2 176.4(12) 4_575 4_575
F4 P1 F2 92.3(10) . 4_575
F4 P1 F4 90.8(16) 4_575 .
F5 P2 F5 79(2) . 4_565
F6 P2 F5 71.2(14) . 4_565
F6 P2 F5 111.1(18) . .
F6 P2 F5 71.2(14) 4_565 .
F6 P2 F5 111.1(18) 4_565 4_565
F6 P2 F6 65(2) 4_565 .
F7 P2 F5 99.4(18) . 4_565
F7 P2 F5 172(2) 4_565 4_565
F7 P2 F5 99.4(18) 4_565 .
F7 P2 F5 172(2) . .
F7 P2 F6 75.1(19) 4_565 4_565
F7 P2 F6 116(2) . 4_565
F7 P2 F6 75.1(19) . .
F7 P2 F6 116(2) 4_565 .
F7 P2 F7 81(3) . 4_565
F7 P2 F8 70.5(18) . .
F7 P2 F8 106.2(19) . 4_565
F7 P2 F8 70.5(18) 4_565 4_565
F7 P2 F8 106.2(19) 4_565 .
F8 P2 F5 67.0(15) 4_565 .
F8 P2 F5 101.8(17) 4_565 4_565
F8 P2 F5 67.0(15) . 4_565
F8 P2 F5 101.8(17) . .
F8 P2 F6 173.0(19) . 4_565
F8 P2 F6 119.2(16) . .
F8 P2 F6 119.2(16) 4_565 4_565
F8 P2 F6 173.0(19) 4_565 .
F8 P2 F8 56(2) 4_565 .
P2 F5 F8 53.2(12) . 4_565
P2 F6 F6 57.5(11) . 4_565
P2 F8 F5 59.8(13) . 4_565
F8 F8 P2 62.0(11) 4_565 .
F8 F8 F5 100.8(14) 4_565 4_565
N5 C17 C16 111(3) . .
N5 C17 H17A 109.5 . .
N5 C17 H17B 109.5 . .
C16 C17 H17A 109.5 . .
C16 C17 H17B 109.5 . .
H17A C17 H17B 108.1 . .

loop_
_geom_bond_atom_site_label_1
_geom_bond_atom_site_label_2
_geom_bond_distance
_geom_bond_site_symmetry_2
Pd1 C1 2.00(4) .
Pd1 N3 2.11(3) .
Pd1 N4 2.02(3) .
Pd1 C4 1.82(3) .
O1 C9 1.40(4) .
O1 C12 1.41(4) .
N1 C3 1.42(4) .
N1 C4 1.42(4) .
N1 C5 1.40(4) .
C1 H1 0.9500 .
C1 C2 1.26(5) .
N2 C4 1.31(4) .
N2 C6 1.40(3) .
N2 C7 1.44(4) .
C2 H2 0.9500 .
C2 C3 1.55(5) .
N3 C7 1.31(3) .
N3 C11 1.30(4) .
C3 H3A 0.9900 .
C3 H3B 0.9900 .
N4 C13 1.13(4) .
C5 H5 0.9500 .
C5 C6 1.36(5) .
C6 H6 0.9500 .
C7 C8 1.38(4) .
C8 H8 0.9500 .
C8 C9 1.33(5) .
C9 C10 1.38(5) .
C10 H10 0.9500 .
C10 C11 1.41(5) .
C11 H11 0.9500 .
C12 H12A 0.9800 .
C12 H12B 0.9800 .
C12 H12C 0.9800 .
C13 C14 1.58(4) .
C14 H14A 0.9800 .
C14 H14B 0.9800 .
C14 H14C 0.9800 .
Pd2 N7 2.08(3) .
Pd2 N8 2.11(3) .
Pd2 C15 2.06(5) 4_565
Pd2 C15 2.06(5) .
Pd2 C18 1.86(3) .
O2 C23 1.34(5) .
O2 C26 1.61(6) .
O2 C26 1.61(6) 4_565
N5 C18 1.33(4) .
N5 C19 1.42(4) .
N5 C17 1.51(4) .
N5 C17 1.51(4) 4_565
N6 C18 1.38(4) .
N6 C20 1.38(4) .
N6 C21 1.38(4) .
N7 C21 1.35(4) .
N7 C25 1.47(4) .
N8 C27 1.08(4) .
C15 H15 0.9500 .
C15 C16 1.31(5) .
C16 H16 0.9500 .
C16 C17 1.53(5) .
C19 H19 0.9500 .
C19 C20 1.34(5) .
C20 H20 0.9500 .
C21 C22 1.43(5) .
C22 H22 0.9500 .
C22 C23 1.33(5) .
C23 C24 1.33(6) .
C24 H24 0.9500 .
C24 C25 1.35(5) .
C25 H25 0.9500 .
C26 H26A 0.9800 .
C26 H26B 0.9800 .
C26 H26C 0.9800 .
C27 C28 1.48(5) .
C28 H28A 0.9800 .
C28 H28B 0.9800 .
C28 H28C 0.9800 .
F1 P1 1.60(2) .
P1 F2 1.589(19) .
P1 F2 1.589(19) 4_575
P1 F3 1.54(2) .
P1 F4 1.56(2) 4_575
P1 F4 1.56(2) .
P2 F5 1.62(3) 4_565
P2 F5 1.62(3) .
P2 F6 1.51(3) .
P2 F6 1.51(3) 4_565
P2 F7 1.45(3) .
P2 F7 1.45(3) 4_565
P2 F8 1.50(2) .
P2 F8 1.50(2) 4_565
F5 F8 1.72(3) 4_565
F6 F6 1.62(6) 4_565
F8 F5 1.72(3) 4_565
F8 F8 1.41(6) 4_565
C17 H17A 0.9900 .
C17 H17B 0.9900 .

loop_
_geom_torsion_atom_site_label_1
_geom_torsion_atom_site_label_2
_geom_torsion_atom_site_label_3
_geom_torsion_atom_site_label_4
_geom_torsion
_geom_torsion_site_symmetry_1
_geom_torsion_site_symmetry_4
Pd1 C1 C2 C3 0.000(2) . .
Pd1 N3 C7 N2 0.0 . .
Pd1 N3 C7 C8 180.000(1) . .
Pd1 N3 C11 C10 180.0 . .
Pd1 N4 C13 C14 0.00(5) . .
O1 C9 C10 C11 180.0 . .
N1 C5 C6 N2 0.000(2) . .
C1 Pd1 N3 C7 0.000(1) . .
C1 Pd1 N3 C11 180.000(1) . .
C1 Pd1 N4 C13 180.00(3) . .
C1 Pd1 C4 N1 0.0 . .
C1 Pd1 C4 N2 180.0 . .
C1 C2 C3 N1 0.000(1) . .
N2 C7 C8 C9 180.000(1) . .
N3 Pd1 C1 C2 0.000(3) . .
N3 Pd1 N4 C13 0.00(3) . .
N3 Pd1 C4 N1 180.0 . .
N3 Pd1 C4 N2 0.000(1) . .
N3 C7 C8 C9 0.000(2) . .
C3 N1 C4 Pd1 0.000(2) . .
C3 N1 C4 N2 180.000(1) . .
C3 N1 C5 C6 180.000(2) . .
N4 Pd1 C1 C2 180.000(1) . .
N4 Pd1 N3 C7 180.000(1) . .
N4 Pd1 N3 C11 0.0 . .
N4 Pd1 C4 N1 180.000(3) . .
N4 Pd1 C4 N2 0.000(2) . .
C4 Pd1 C1 C2 0.000(1) . .
C4 Pd1 N3 C7 0.0 . .
C4 Pd1 N3 C11 180.0 . .
C4 Pd1 N4 C13 0.00(3) . .
C4 N1 C3 C2 0.0 . .
C4 N1 C5 C6 0.000(2) . .
C4 N2 C6 C5 0.000(2) . .
C4 N2 C7 N3 0.000(1) . .
C4 N2 C7 C8 180.0 . .
C5 N1 C3 C2 180.000(2) . .
C5 N1 C4 Pd1 180.000(2) . .
C5 N1 C4 N2 0.000(2) . .
C6 N2 C4 Pd1 180.000(1) . .
C6 N2 C4 N1 0.000(1) . .
C6 N2 C7 N3 180.000(2) . .
C6 N2 C7 C8 0.000(1) . .
C7 N2 C4 Pd1 0.000(1) . .
C7 N2 C4 N1 180.000(1) . .
C7 N2 C6 C5 180.000(2) . .
C7 N3 C11 C10 0.000(1) . .
C7 C8 C9 O1 180.0 . .
C7 C8 C9 C10 0.000(2) . .
C8 C9 C10 C11 0.000(1) . .
C9 C10 C11 N3 0.000(1) . .
C11 N3 C7 N2 180.0 . .
C11 N3 C7 C8 0.000(1) . .
C12 O1 C9 C8 0.000(2) . .
C12 O1 C9 C10 180.000(1) . .
Pd2 N7 C21 N6 0.000(7) . .
Pd2 N7 C21 C22 180.000(8) . .
Pd2 N7 C25 C24 180.000(8) . .
Pd2 N8 C27 C28 180.0(3) . .
Pd2 C15 C16 C17 -19(6) . .
O2 C23 C24 C25 180.000(10) . .
N5 C19 C20 N6 0.000(9) . .
N6 C21 C22 C23 180.000(11) . .
N7 Pd2 N8 C27 180.0(4) . .
N7 Pd2 C15 C16 60(6) . .
N7 Pd2 C18 N5 180.000(9) . .
N7 Pd2 C18 N6 0.000(6) . .
N7 C21 C22 C23 0.000(12) . .
N8 Pd2 N7 C21 180.000(6) . .
N8 Pd2 N7 C25 0.000(7) . .
N8 Pd2 C15 C16 -167(3) . .
N8 Pd2 C18 N5 180.00(5) . .
N8 Pd2 C18 N6 0.00(5) . .
C15 Pd2 N7 C21 47(4) 4_565 .
C15 Pd2 N7 C21 -47(4) . .
C15 Pd2 N7 C25 133(4) . .
C15 Pd2 N7 C25 -133(4) 4_565 .
C15 Pd2 N8 C27 14.5(12) . .
C15 Pd2 N8 C27 -14.5(12) 4_565 .
C15 Pd2 C15 C16 -75(4) 4_565 .
C15 Pd2 C18 N5 14.4(11) 4_565 .
C15 Pd2 C18 N5 -14.4(11) . .
C15 Pd2 C18 N6 165.6(11) . .
C15 Pd2 C18 N6 -165.6(11) 4_565 .
C15 C16 C17 N5 15(6) . .
C18 Pd2 N7 C21 0.000(6) . .
C18 Pd2 N7 C25 180.000(7) . .
C18 Pd2 N8 C27 180.0(3) . .
C18 Pd2 C15 C16 14(3) . .
C18 N5 C19 C20 0.000(10) . .
C18 N5 C17 C16 -11(4) . .
C18 N6 C20 C19 0.000(10) . .
C18 N6 C21 N7 0.000(9) . .
C18 N6 C21 C22 180.000(9) . .
C19 N5 C18 Pd2 180.000(8) . .
C19 N5 C18 N6 0.000(9) . .
C19 N5 C17 C16 -173(2) . .
C20 N6 C18 Pd2 180.000(7) . .
C20 N6 C18 N5 0.000(9) . .
C20 N6 C21 N7 180.000(8) . .
C20 N6 C21 C22 0.000(13) . .
C21 N6 C18 Pd2 0.000(7) . .
C21 N6 C18 N5 180.000(7) . .
C21 N6 C20 C19 180.000(12) . .
C21 N7 C25 C24 0.000(9) . .
C21 C22 C23 O2 180.000(8) . .
C21 C22 C23 C24 0.000(14) . .
C22 C23 C24 C25 0.000(13) . .
C23 C24 C25 N7 0.000(9) . .
C25 N7 C21 N6 180.000(6) . .
C25 N7 C21 C22 0.000(10) . .
C26 O2 C23 C22 156(4) . .
C26 O2 C23 C22 -156(4) 4_565 .
C26 O2 C23 C24 24(4) 4_565 .
C26 O2 C23 C24 -24(4) . .
F5 P2 F5 F8 108.2(16) 4_565 4_565
F5 P2 F6 F6 125.3(14) 4_565 4_565
F5 P2 F6 F6 55.9(12) . 4_565
F5 P2 F8 F5 72(2) . 4_565
F5 P2 F8 F8 -123.7(12) 4_565 4_565
F5 P2 F8 F8 -51.5(12) . 4_565
F6 P2 F5 F8 172.8(19) . 4_565
F6 P2 F5 F8 -135(2) 4_565 4_565
F6 P2 F8 F5 -50(2) . 4_565
F6 P2 F8 F5 75(15) 4_565 4_565
F6 P2 F8 F8 -48(15) 4_565 4_565
F6 P2 F8 F8 -174(2) . 4_565
F7 P2 F5 F8 -64.1(19) 4_565 4_565
F7 P2 F5 F8 32(13) . 4_565
F7 P2 F6 F6 -56.8(17) 4_565 4_565
F7 P2 F6 F6 -129.2(18) . 4_565
F7 P2 F8 F5 -109.8(19) . 4_565
F7 P2 F8 F5 176(2) 4_565 4_565
F7 P2 F8 F8 126.6(16) . 4_565
F7 P2 F8 F8 52.0(16) 4_565 4_565
F8 P2 F5 F8 45(2) . 4_565
F8 P2 F6 F6 174(2) . 4_565
F8 P2 F6 F6 129(15) 4_565 4_565
F8 P2 F8 F5 123.7(12) 4_565 4_565
C17 N5 C18 Pd2 -16(2) 4_565 .
C17 N5 C18 Pd2 16(2) . .
C17 N5 C18 N6 164(2) 4_565 .
C17 N5 C18 N6 -164(2) . .
C17 N5 C19 C20 -164(2) 4_565 .
C17 N5 C19 C20 164(2) . .
C17 N5 C17 C16 88(3) 4_565 .
